data_7703244
loop_
_publ_author_name
'Nishi, Miki'
'Hayata, Yuki'
'Hoshino, Norihisa'
'Hanasaki, Noriaki'
'Akutagawa, Tomoyuki'
'Matsuda, Masaki'

_publ_section_title
;
 Intermolecular interactions of tetrabenzoporphyrin- and
 phthalocyanine-based charge-transfer complexes.
;
_journal_issue 48
_journal_name_full 'Dalton transactions (Cambridge, England : 2003)'
_journal_page_first 17723
_journal_page_last 17728
_journal_paper_doi 10.1039/c9dt03653a
_journal_volume 48
_journal_year 2019
_chemical_formula_moiety '2(C36 H20 Cl2 Co N4), C24 H20 P'
_chemical_formula_sum 'C96 H60 Cl4 Co2 N8 P'
_chemical_formula_weight 1616.15
_space_group_crystal_system tetragonal
_space_group_IT_number 86
_space_group_name_Hall '-P 4bc'
_space_group_name_H-M_alt 'P 42/n :2'
_atom_sites_solution_hydrogens geom
_audit_creation_method SHELXL-2018/1
_audit_update_record
;
2019-08-15 deposited with the CCDC.	2019-10-21 downloaded from the CCDC.
;
_cell_angle_alpha 90
_cell_angle_beta 90
_cell_angle_gamma 90
_cell_formula_units_Z 2
_cell_length_a 21.6858(4)
_cell_length_b 21.6858(4)
_cell_length_c 7.58710(10)
_cell_measurement_reflns_used 15413
_cell_measurement_temperature 300(2)
_cell_measurement_theta_max 68.205
_cell_measurement_theta_min 4.075
_cell_volume 3568.02(10)
_computing_cell_refinement 'RAPID AUTO'
_computing_data_collection 'RAPID AUTO'
_computing_data_reduction 'RAPID AUTO'
_computing_structure_refinement 'SHELXL-2018/1 (Sheldrick, 2018)'
_computing_structure_solution 'SIR-2004 (Burla, 2004)'
_diffrn_ambient_temperature 300(2)
_diffrn_measured_fraction_theta_full 0.996
_diffrn_measured_fraction_theta_max 0.994
_diffrn_measurement_device_type 'Rigaku R-AXIS RAPID'
_diffrn_measurement_method 'phi and omega scans'
_diffrn_radiation_type CuK\a
_diffrn_radiation_wavelength 1.54187
_diffrn_reflns_av_R_equivalents 0.0420
_diffrn_reflns_av_unetI/netI 0.0250
_diffrn_reflns_Laue_measured_fraction_full 0.996
_diffrn_reflns_Laue_measured_fraction_max 0.994
_diffrn_reflns_limit_h_max 25
_diffrn_reflns_limit_h_min -26
_diffrn_reflns_limit_k_max 25
_diffrn_reflns_limit_k_min -26
_diffrn_reflns_limit_l_max 8
_diffrn_reflns_limit_l_min -8
_diffrn_reflns_number 38337
_diffrn_reflns_point_group_measured_fraction_full 0.996
_diffrn_reflns_point_group_measured_fraction_max 0.994
_diffrn_reflns_theta_full 67.687
_diffrn_reflns_theta_max 68.204
_diffrn_reflns_theta_min 4.077
_diffrn_source 'rotating-anode X-ray tube'
_exptl_absorpt_coefficient_mu 5.700
_exptl_absorpt_correction_T_max 1.0000
_exptl_absorpt_correction_T_min 0.8754
_exptl_absorpt_correction_type empirical
_exptl_absorpt_process_details 'ABSCOR (Rigaku, 2010)'
_exptl_crystal_colour black
_exptl_crystal_density_diffrn 1.504
_exptl_crystal_description needle
_exptl_crystal_F_000 1658
_exptl_crystal_size_max 0.200
_exptl_crystal_size_mid 0.030
_exptl_crystal_size_min 0.030
_refine_diff_density_max 0.329
_refine_diff_density_min -0.781
_refine_diff_density_rms 0.066
_refine_ls_extinction_method none
_refine_ls_goodness_of_fit_ref 1.350
_refine_ls_hydrogen_treatment constr
_refine_ls_matrix_type full
_refine_ls_number_parameters 252
_refine_ls_number_reflns 3238
_refine_ls_number_restraints 0
_refine_ls_restrained_S_all 1.350
_refine_ls_R_factor_all 0.0673
_refine_ls_R_factor_gt 0.0557
_refine_ls_shift/su_max 0.000
_refine_ls_shift/su_mean 0.000
_refine_ls_structure_factor_coef Fsqd
_refine_ls_weighting_details 'w=1/[\s^2^(Fo^2^)+(0.1000P)^2^] where P=(Fo^2^+2Fc^2^)/3'
_refine_ls_weighting_scheme calc
_refine_ls_wR_factor_gt 0.1729
_refine_ls_wR_factor_ref 0.1816
_reflns_Friedel_coverage 0.000
_reflns_number_gt 2604
_reflns_number_total 3238
_reflns_threshold_expression 'I > 2\s(I)'
_cod_data_source_file c9dt03653a2.cif
_cod_data_source_block TPPCotbpCl22rt
_cod_original_cell_volume 3568.01(14)
_cod_original_sg_symbol_H-M 'P 42/n'
_cod_database_code 7703244
_shelx_shelxl_version_number 2018/1
_shelx_space_group_comment
;
The symmetry employed for this shelxl refinement is uniquely defined
by the following loop, which should always be used as a source of
symmetry information in preference to the above space-group names.
They are only intended as comments.
;
_shelx_estimated_absorpt_t_min 0.395
_shelx_estimated_absorpt_t_max 0.848

loop_
_space_group_symop_operation_xyz
'x, y, z'
'-x+1/2, -y+1/2, z'
'-y, x+1/2, z+1/2'
'y+1/2, -x, z+1/2'
'-x, -y, -z'
'x-1/2, y-1/2, -z'
'y, -x-1/2, -z-1/2'
'-y-1/2, x, -z-1/2'

loop_
_atom_site_label
_atom_site_type_symbol
_atom_site_fract_x
_atom_site_fract_y
_atom_site_fract_z
_atom_site_U_iso_or_equiv
_atom_site_adp_type
_atom_site_occupancy
_atom_site_site_symmetry_order
_atom_site_calc_flag
_atom_site_refinement_flags_posn
_atom_site_refinement_flags_adp
_atom_site_refinement_flags_occupancy
Co1 Co 1.000000 0.000000 0.500000 0.0404(3) Uani 1 2 d S . P
Cl1 Cl 1.08436(4) 0.04864(4) 0.39014(12) 0.0539(3) Uani 1 1 d . . .
N1 N 0.94384(12) 0.04335(12) 0.3290(3) 0.0427(6) Uani 1 1 d . . .
N2 N 0.99034(12) 0.07068(12) 0.6703(4) 0.0429(6) Uani 1 1 d . . .
C1 C 0.94149(16) -0.03466(15) 0.0953(5) 0.0464(8) Uani 1 1 d . . .
H1 H 0.925133 -0.044355 -0.014587 0.056 Uiso 1 1 calc R U .
C2 C 0.92459(15) 0.02056(15) 0.1677(4) 0.0445(8) Uani 1 1 d . . .
C3 C 0.88230(15) 0.06379(15) 0.0851(4) 0.0442(7) Uani 1 1 d . . .
C4 C 0.85136(16) 0.06320(17) -0.0736(5) 0.0531(9) Uani 1 1 d . . .
H2 H 0.854992 0.030153 -0.150990 0.064 Uiso 1 1 calc R U .
C5 C 0.81486(17) 0.11332(18) -0.1135(5) 0.0573(9) Uani 1 1 d . . .
H3 H 0.793530 0.113941 -0.219771 0.069 Uiso 1 1 calc R U .
C6 C 0.80917(19) 0.16277(19) 0.0008(5) 0.0588(11) Uani 1 1 d . . .
H4 H 0.784334 0.195985 -0.030429 0.071 Uiso 1 1 calc R U .
C7 C 0.83985(16) 0.16352(16) 0.1606(5) 0.0518(9) Uani 1 1 d . . .
H5 H 0.835559 0.196424 0.238287 0.062 Uiso 1 1 calc R U .
C8 C 0.87735(14) 0.11345(14) 0.2015(4) 0.0433(7) Uani 1 1 d . . .
C9 C 0.91618(15) 0.09907(14) 0.3515(4) 0.0431(8) Uani 1 1 d . . .
C10 C 0.92273(17) 0.13679(16) 0.4961(4) 0.0497(9) Uani 1 1 d . . .
H6 H 0.901703 0.174167 0.494882 0.060 Uiso 1 1 calc R U .
C11 C 0.95779(15) 0.12375(14) 0.6422(4) 0.0427(7) Uani 1 1 d . . .
C12 C 0.96647(15) 0.16593(15) 0.7879(4) 0.0440(7) Uani 1 1 d . . .
C13 C 0.94578(17) 0.22611(16) 0.8178(5) 0.0512(8) Uani 1 1 d . . .
H7 H 0.919819 0.245945 0.738383 0.061 Uiso 1 1 calc R U .
C14 C 0.96564(19) 0.25504(17) 0.9711(5) 0.0570(10) Uani 1 1 d . . .
H8 H 0.953542 0.295431 0.993449 0.068 Uiso 1 1 calc R U .
C15 C 1.00317(18) 0.22482(17) 1.0912(5) 0.0562(9) Uani 1 1 d . . .
H9 H 1.015030 0.245145 1.193694 0.067 Uiso 1 1 calc R U .
C16 C 1.02342(17) 0.16507(17) 1.0623(5) 0.0539(9) Uani 1 1 d . . .
H10 H 1.048391 0.144871 1.143494 0.065 Uiso 1 1 calc R U .
C17 C 1.00494(15) 0.13656(15) 0.9071(4) 0.0437(8) Uani 1 1 d . . .
C18 C 1.01969(15) 0.07689(15) 0.8299(4) 0.0440(8) Uani 1 1 d . . .
P1 P 1.250000 0.250000 0.250000 0.0488(5) Uani 1 4 d S T P
C19 C 1.18465(16) 0.25816(17) 0.3929(5) 0.0533(9) Uani 1 1 d . . .
C20 C 1.1839(2) 0.3079(2) 0.5092(5) 0.0666(12) Uani 1 1 d . . .
H11 H 1.215571 0.336848 0.506162 0.080 Uiso 1 1 calc R U .
C21 C 1.1365(2) 0.3144(2) 0.6289(6) 0.0786(13) Uani 1 1 d . . .
H12 H 1.135659 0.347708 0.705973 0.094 Uiso 1 1 calc R U .
C22 C 1.0907(2) 0.2710(3) 0.6325(7) 0.0880(16) Uani 1 1 d . . .
H13 H 1.058117 0.275612 0.711304 0.106 Uiso 1 1 calc R U .
C23 C 1.0918(2) 0.2209(3) 0.5225(6) 0.0851(15) Uani 1 1 d . . .
H14 H 1.060452 0.191682 0.528603 0.102 Uiso 1 1 calc R U .
C24 C 1.13926(17) 0.2136(2) 0.4020(5) 0.0660(11) Uani 1 1 d . . .
H15 H 1.140548 0.179255 0.328671 0.079 Uiso 1 1 calc R U .

loop_
_atom_site_aniso_label
_atom_site_aniso_U_11
_atom_site_aniso_U_22
_atom_site_aniso_U_33
_atom_site_aniso_U_23
_atom_site_aniso_U_13
_atom_site_aniso_U_12
Co1 0.0440(4) 0.0394(4) 0.0377(5) -0.0029(3) -0.0037(3) 0.0017(3)
Cl1 0.0541(5) 0.0541(5) 0.0534(6) -0.0004(4) 0.0014(4) -0.0026(3)
N1 0.0419(14) 0.0427(15) 0.0434(15) -0.0017(12) -0.0026(12) 0.0022(11)
N2 0.0467(15) 0.0416(14) 0.0405(16) -0.0030(12) -0.0017(12) 0.0008(11)
C1 0.0510(19) 0.0476(18) 0.0406(19) -0.0062(14) -0.0112(15) 0.0059(15)
C2 0.0458(18) 0.0468(18) 0.0409(19) -0.0031(14) -0.0081(14) 0.0020(14)
C3 0.0414(17) 0.0459(18) 0.0454(19) -0.0006(15) -0.0016(14) 0.0029(14)
C4 0.054(2) 0.059(2) 0.046(2) -0.0037(17) -0.0097(16) 0.0037(16)
C5 0.058(2) 0.066(2) 0.048(2) -0.0024(18) -0.0141(17) 0.0092(18)
C6 0.056(2) 0.057(2) 0.064(3) 0.0005(17) -0.0128(18) 0.0095(18)
C7 0.055(2) 0.0434(18) 0.057(2) -0.0045(16) -0.0071(17) 0.0028(15)
C8 0.0445(17) 0.0435(17) 0.0418(18) 0.0008(14) -0.0027(14) 0.0021(14)
C9 0.0442(17) 0.0401(16) 0.0448(19) -0.0052(14) -0.0040(14) 0.0032(13)
C10 0.056(2) 0.0449(18) 0.049(2) -0.0064(14) -0.0085(16) 0.0053(16)
C11 0.0452(17) 0.0418(17) 0.0409(18) -0.0025(14) -0.0035(14) 0.0025(13)
C12 0.0472(18) 0.0411(17) 0.0438(19) -0.0055(14) -0.0009(15) 0.0019(13)
C13 0.055(2) 0.0480(19) 0.050(2) -0.0046(16) -0.0009(16) 0.0058(15)
C14 0.068(2) 0.048(2) 0.055(2) -0.0106(17) 0.0015(19) 0.0065(17)
C15 0.062(2) 0.053(2) 0.053(2) -0.0176(17) -0.0058(18) 0.0062(17)
C16 0.058(2) 0.056(2) 0.048(2) -0.0092(17) -0.0036(17) 0.0028(16)
C17 0.0460(18) 0.0419(17) 0.0434(19) -0.0046(14) -0.0012(14) 0.0005(13)
C18 0.0490(18) 0.0448(18) 0.0383(18) -0.0063(14) -0.0035(14) -0.0003(14)
P1 0.0452(6) 0.0452(6) 0.0561(12) 0.000 0.000 0.000
C19 0.050(2) 0.053(2) 0.057(2) 0.0017(17) -0.0033(16) 0.0004(16)
C20 0.065(3) 0.062(3) 0.073(3) -0.004(2) 0.010(2) -0.003(2)
C21 0.082(3) 0.078(3) 0.075(3) -0.006(2) 0.012(2) 0.011(2)
C22 0.057(3) 0.124(4) 0.083(4) 0.002(3) 0.019(2) 0.006(3)
C23 0.061(3) 0.121(4) 0.073(3) -0.004(3) 0.009(2) -0.030(3)
C24 0.054(2) 0.079(3) 0.064(3) -0.003(2) 0.0051(19) -0.012(2)

loop_
_atom_type_symbol
_atom_type_description
_atom_type_scat_dispersion_real
_atom_type_scat_dispersion_imag
_atom_type_scat_source
C C 0.0181 0.0091 'International Tables Vol C Tables 4.2.6.8 and 6.1.1.4'
H H 0.0000 0.0000 'International Tables Vol C Tables 4.2.6.8 and 6.1.1.4'
N N 0.0311 0.0180 'International Tables Vol C Tables 4.2.6.8 and 6.1.1.4'
P P 0.2955 0.4335 'International Tables Vol C Tables 4.2.6.8 and 6.1.1.4'
Cl Cl 0.3639 0.7018 'International Tables Vol C Tables 4.2.6.8 and 6.1.1.4'
Co Co -2.3653 3.6143 'International Tables Vol C Tables 4.2.6.8 and 6.1.1.4'

loop_
_geom_angle_atom_site_label_1
_geom_angle_atom_site_label_2
_geom_angle_atom_site_label_3
_geom_angle
_geom_angle_site_symmetry_1
_geom_angle_site_symmetry_3
N1 Co1 N1 180.0 . 5_756
N1 Co1 N2 89.72(11) . .
N1 Co1 N2 90.28(11) 5_756 .
N1 Co1 N2 90.28(11) . 5_756
N1 Co1 N2 89.72(11) 5_756 5_756
N2 Co1 N2 180.0 . 5_756
N1 Co1 Cl1 88.06(8) . 5_756
N1 Co1 Cl1 91.95(8) 5_756 5_756
N2 Co1 Cl1 91.96(8) . 5_756
N2 Co1 Cl1 88.04(8) 5_756 5_756
N1 Co1 Cl1 91.94(8) . .
N1 Co1 Cl1 88.05(8) 5_756 .
N2 Co1 Cl1 88.04(8) . .
N2 Co1 Cl1 91.96(8) 5_756 .
Cl1 Co1 Cl1 180.0 5_756 .
C9 N1 C2 107.2(3) . .
C9 N1 Co1 126.9(2) . .
C2 N1 Co1 125.9(2) . .
C11 N2 C18 107.1(3) . .
C11 N2 Co1 126.4(2) . .
C18 N2 Co1 126.2(2) . .
C18 C1 C2 125.8(3) 5_756 .
C1 C2 N1 125.9(3) . .
C1 C2 C3 124.1(3) . .
N1 C2 C3 109.9(3) . .
C4 C3 C8 121.5(3) . .
C4 C3 C2 132.7(3) . .
C8 C3 C2 105.9(3) . .
C5 C4 C3 117.6(3) . .
C4 C5 C6 121.7(3) . .
C7 C6 C5 121.0(4) . .
C6 C7 C8 117.8(3) . .
C7 C8 C3 120.4(3) . .
C7 C8 C9 133.0(3) . .
C3 C8 C9 106.6(3) . .
N1 C9 C10 125.7(3) . .
N1 C9 C8 110.4(3) . .
C10 C9 C8 123.9(3) . .
C11 C10 C9 125.3(3) . .
N2 C11 C10 125.8(3) . .
N2 C11 C12 110.2(3) . .
C10 C11 C12 123.9(3) . .
C17 C12 C13 121.1(3) . .
C17 C12 C11 106.6(3) . .
C13 C12 C11 132.2(3) . .
C14 C13 C12 117.2(3) . .
C15 C14 C13 121.2(3) . .
C16 C15 C14 121.6(3) . .
C15 C16 C17 117.3(4) . .
C12 C17 C16 121.5(3) . .
C12 C17 C18 106.1(3) . .
C16 C17 C18 132.3(3) . .
C1 C18 N2 125.8(3) 5_756 .
C1 C18 C17 124.3(3) 5_756 .
N2 C18 C17 109.9(3) . .
C19 P1 C19 111.44(12) 8_746 2_755
C19 P1 C19 105.6(2) 8_746 7_676
C19 P1 C19 111.44(12) 2_755 7_676
C19 P1 C19 111.44(12) 8_746 .
C19 P1 C19 105.6(2) 2_755 .
C19 P1 C19 111.44(12) 7_676 .
C24 C19 C20 120.1(4) . .
C24 C19 P1 121.6(3) . .
C20 C19 P1 117.9(3) . .
C21 C20 C19 120.2(4) . .
C22 C21 C20 119.0(5) . .
C21 C22 C23 121.3(4) . .
C22 C23 C24 120.4(4) . .
C19 C24 C23 118.8(4) . .

loop_
_geom_bond_atom_site_label_1
_geom_bond_atom_site_label_2
_geom_bond_distance
_geom_bond_site_symmetry_2
Co1 N1 2.013(3) .
Co1 N1 2.013(3) 5_756
Co1 N2 2.016(3) .
Co1 N2 2.016(3) 5_756
Co1 Cl1 2.2703(9) 5_756
Co1 Cl1 2.2703(9) .
N1 C9 1.360(4) .
N1 C2 1.384(4) .
N2 C11 1.367(4) .
N2 C18 1.374(4) .
C1 C18 1.367(4) 5_756
C1 C2 1.368(4) .
C2 C3 1.453(4) .
C3 C4 1.378(5) .
C3 C8 1.397(4) .
C4 C5 1.378(5) .
C5 C6 1.384(5) .
C6 C7 1.384(5) .
C7 C8 1.391(4) .
C8 C9 1.450(4) .
C9 C10 1.376(4) .
C10 C11 1.373(4) .
C11 C12 1.447(4) .
C12 C17 1.385(4) .
C12 C13 1.399(4) .
C13 C14 1.390(5) .
C14 C15 1.387(5) .
C15 C16 1.386(5) .
C16 C17 1.389(5) .
C17 C18 1.456(4) .
P1 C19 1.793(4) 8_746
P1 C19 1.793(4) 2_755
P1 C19 1.793(4) 7_676
P1 C19 1.793(4) .
C19 C24 1.381(5) .
C19 C20 1.394(5) .
C20 C21 1.379(6) .
C21 C22 1.369(7) .
C22 C23 1.370(7) .
C23 C24 1.386(6) .

loop_
_geom_torsion_atom_site_label_1
_geom_torsion_atom_site_label_2
_geom_torsion_atom_site_label_3
_geom_torsion_atom_site_label_4
_geom_torsion
_geom_torsion_site_symmetry_1
_geom_torsion_site_symmetry_4
C18 C1 C2 N1 0.1(6) 5_756 .
C18 C1 C2 C3 -178.9(3) 5_756 .
C9 N1 C2 C1 -179.6(3) . .
Co1 N1 C2 C1 -1.5(5) . .
C9 N1 C2 C3 -0.5(4) . .
Co1 N1 C2 C3 177.6(2) . .
C1 C2 C3 C4 -1.7(6) . .
N1 C2 C3 C4 179.1(4) . .
C1 C2 C3 C8 179.7(3) . .
N1 C2 C3 C8 0.6(4) . .
C8 C3 C4 C5 -0.4(5) . .
C2 C3 C4 C5 -178.8(4) . .
C3 C4 C5 C6 0.0(6) . .
C4 C5 C6 C7 -0.4(6) . .
C5 C6 C7 C8 1.0(6) . .
C6 C7 C8 C3 -1.4(5) . .
C6 C7 C8 C9 179.0(4) . .
C4 C3 C8 C7 1.1(5) . .
C2 C3 C8 C7 179.9(3) . .
C4 C3 C8 C9 -179.2(3) . .
C2 C3 C8 C9 -0.4(4) . .
C2 N1 C9 C10 179.4(3) . .
Co1 N1 C9 C10 1.3(5) . .
C2 N1 C9 C8 0.3(4) . .
Co1 N1 C9 C8 -177.8(2) . .
C7 C8 C9 N1 179.8(4) . .
C3 C8 C9 N1 0.1(4) . .
C7 C8 C9 C10 0.7(6) . .
C3 C8 C9 C10 -179.0(3) . .
N1 C9 C10 C11 -0.8(6) . .
C8 C9 C10 C11 178.2(3) . .
C18 N2 C11 C10 178.9(3) . .
Co1 N2 C11 C10 4.1(5) . .
C18 N2 C11 C12 0.2(4) . .
Co1 N2 C11 C12 -174.5(2) . .
C9 C10 C11 N2 -2.1(6) . .
C9 C10 C11 C12 176.4(3) . .
N2 C11 C12 C17 -0.6(4) . .
C10 C11 C12 C17 -179.3(3) . .
N2 C11 C12 C13 176.6(3) . .
C10 C11 C12 C13 -2.0(6) . .
C17 C12 C13 C14 0.3(5) . .
C11 C12 C13 C14 -176.7(4) . .
C12 C13 C14 C15 -1.6(6) . .
C13 C14 C15 C16 1.3(6) . .
C14 C15 C16 C17 0.4(6) . .
C13 C12 C17 C16 1.4(5) . .
C11 C12 C17 C16 179.0(3) . .
C13 C12 C17 C18 -176.9(3) . .
C11 C12 C17 C18 0.7(4) . .
C15 C16 C17 C12 -1.7(5) . .
C15 C16 C17 C18 176.1(4) . .
C11 N2 C18 C1 -178.0(3) . 5_756
Co1 N2 C18 C1 -3.2(5) . 5_756
C11 N2 C18 C17 0.2(4) . .
Co1 N2 C18 C17 175.0(2) . .
C12 C17 C18 C1 177.7(3) . 5_756
C16 C17 C18 C1 -0.3(6) . 5_756
C12 C17 C18 N2 -0.6(4) . .
C16 C17 C18 N2 -178.6(4) . .
C19 P1 C19 C24 8.0(3) 8_746 .
C19 P1 C19 C24 -113.2(4) 2_755 .
C19 P1 C19 C24 125.7(4) 7_676 .
C19 P1 C19 C20 -178.7(3) 8_746 .
C19 P1 C19 C20 60.2(3) 2_755 .
C19 P1 C19 C20 -61.0(2) 7_676 .
C24 C19 C20 C21 -2.9(6) . .
P1 C19 C20 C21 -176.3(3) . .
C19 C20 C21 C22 0.6(7) . .
C20 C21 C22 C23 1.3(8) . .
C21 C22 C23 C24 -1.0(8) . .
C20 C19 C24 C23 3.1(6) . .
P1 C19 C24 C23 176.3(3) . .
C22 C23 C24 C19 -1.2(7) . .
